data_4067871
loop_
_publ_author_name
'Buchner, Magnus R.'
'Bechlars, Bettina'
'Wahl, Bernhard'
'Ruhland, Klaus'

_publ_section_title
;
 Influence of Electronically and Sterically Tunable Cinnamate Ligands on
 the Spectroscopic, Kinetic, and Thermodynamic Properties of
 Bis(triphenylphosphine)palladium(0) Olefin Complexes
;
_journal_issue 2
_journal_name_full Organometallics
_journal_page_first 588
_journal_paper_doi 10.1021/om200849n
_journal_volume 31
_journal_year 2012
_chemical_formula_sum 'C51 H41 N O4 P2 Pd'
_chemical_formula_weight 900.19
_chemical_name_systematic
; 
 ? 
;
_space_group_IT_number 15
_symmetry_cell_setting monoclinic
_symmetry_space_group_name_Hall '-C 2yc'
_symmetry_space_group_name_H-M 'C 1 2/c 1'
_atom_sites_solution_hydrogens geom
_atom_sites_solution_primary direct
_atom_sites_solution_secondary difmap
_audit_creation_method SHELXL-97
_cell_angle_alpha 90.00
_cell_angle_beta 108.5150(10)
_cell_angle_gamma 90.00
_cell_formula_units_Z 8
_cell_length_a 47.8785(16)
_cell_length_b 9.8204(4)
_cell_length_c 19.4453(7)
_cell_measurement_temperature 173(2)
_cell_volume 8669.7(6)
_computing_structure_refinement 'SHELXL-97 (Sheldrick, 1997)'
_computing_structure_solution 'SHELXS-97 (Sheldrick, 1990)'
_diffrn_ambient_temperature 173(2)
_diffrn_measured_fraction_theta_full 0.980
_diffrn_measured_fraction_theta_max 0.980
_diffrn_radiation_monochromator graphite
_diffrn_radiation_source 'fine-focus sealed tube'
_diffrn_radiation_type MoK\a
_diffrn_radiation_wavelength 0.71073
_diffrn_reflns_av_R_equivalents 0.0302
_diffrn_reflns_av_sigmaI/netI 0.0182
_diffrn_reflns_limit_h_max 60
_diffrn_reflns_limit_h_min -60
_diffrn_reflns_limit_k_max 11
_diffrn_reflns_limit_k_min -12
_diffrn_reflns_limit_l_max 24
_diffrn_reflns_limit_l_min -23
_diffrn_reflns_number 54451
_diffrn_reflns_theta_full 26.64
_diffrn_reflns_theta_max 26.64
_diffrn_reflns_theta_min 0.90
_exptl_absorpt_coefficient_mu 0.548
_exptl_absorpt_correction_T_max 0.9731
_exptl_absorpt_correction_T_min 0.8983
_exptl_crystal_density_diffrn 1.379
_exptl_crystal_density_method 'not measured'
_exptl_crystal_F_000 3696
_exptl_crystal_size_max 0.20
_exptl_crystal_size_mid 0.10
_exptl_crystal_size_min 0.05
_refine_diff_density_max 0.369
_refine_diff_density_min -0.370
_refine_diff_density_rms 0.045
_refine_ls_extinction_method none
_refine_ls_goodness_of_fit_ref 1.061
_refine_ls_hydrogen_treatment mixed
_refine_ls_matrix_type full
_refine_ls_number_parameters 696
_refine_ls_number_reflns 8951
_refine_ls_number_restraints 0
_refine_ls_restrained_S_all 1.061
_refine_ls_R_factor_all 0.0251
_refine_ls_R_factor_gt 0.0215
_refine_ls_shift/su_max 0.003
_refine_ls_shift/su_mean 0.000
_refine_ls_structure_factor_coef Fsqd
_refine_ls_weighting_details 'calc w=1/[\s^2^(Fo^2^)+(0.0200P)^2^+10.0000P] where P=(Fo^2^+2Fc^2^)/3'
_refine_ls_weighting_scheme calc
_refine_ls_wR_factor_gt 0.0523
_refine_ls_wR_factor_ref 0.0546
_reflns_number_gt 8173
_reflns_number_total 8951
_reflns_threshold_expression >2sigma(I)
_cod_data_source_file om200849n_si_001.cif
_cod_data_source_block PdPh-PhNO2
_cod_original_sg_symbol_H-M C2/c
_cod_database_code 4067871

loop_
_symmetry_equiv_pos_as_xyz
'x, y, z'
'-x, y, -z+1/2'
'x+1/2, y+1/2, z'
'-x+1/2, y+1/2, -z+1/2'
'-x, -y, -z'
'x, -y, z-1/2'
'-x+1/2, -y+1/2, -z'
'x+1/2, -y+1/2, z-1/2'

loop_
_atom_site_label
_atom_site_type_symbol
_atom_site_fract_x
_atom_site_fract_y
_atom_site_fract_z
_atom_site_U_iso_or_equiv
_atom_site_adp_type
_atom_site_occupancy
_atom_site_symmetry_multiplicity
_atom_site_calc_flag
Pd1 Pd 0.126556(2) 0.606422(11) 0.120984(6) 0.02033(4) Uani 1 1 d
P1 P 0.156660(8) 0.73587(4) 0.21633(2) 0.02088(8) Uani 1 1 d
P2 P 0.090690(8) 0.49216(4) 0.15517(2) 0.02278(8) Uani 1 1 d
C44 C 0.14262(3) 0.63818(17) 0.03071(8) 0.0253(3) Uani 1 1 d
H44 H 0.1417(4) 0.7311(18) 0.0165(9) 0.024(4) Uiso 1 1 d
C45 C 0.11663(3) 0.55752(17) 0.00873(8) 0.0260(3) Uani 1 1 d
H45 H 0.1187(4) 0.464(2) 0.0028(9) 0.031(5) Uiso 1 1 d
O1 O 0.19167(2) 0.66569(12) 0.03589(6) 0.0313(2) Uani 1 1 d
O2 O 0.17783(2) 0.45542(12) 0.05975(6) 0.0328(3) Uani 1 1 d
O3 O 0.00100(4) 0.90054(18) -0.15343(11) 0.0794(6) Uani 1 1 d
O4 O -0.01413(3) 0.69949(17) -0.19217(8) 0.0540(4) Uani 1 1 d
N1 N 0.00474(3) 0.77745(19) -0.15620(9) 0.0463(4) Uani 1 1 d
C1 C 0.14796(3) 0.76138(15) 0.30082(8) 0.0247(3) Uani 1 1 d
C2 C 0.11954(4) 0.80170(18) 0.29662(10) 0.0320(4) Uani 1 1 d
H2 H 0.1058(4) 0.8176(18) 0.2515(10) 0.031(5) Uiso 1 1 d
C3 C 0.11174(4) 0.8185(2) 0.35887(10) 0.0385(4) Uani 1 1 d
H3 H 0.0932(5) 0.845(2) 0.3552(11) 0.045(6) Uiso 1 1 d
C4 C 0.13215(5) 0.7947(2) 0.42625(10) 0.0418(4) Uani 1 1 d
H4 H 0.1274(5) 0.803(2) 0.4701(12) 0.051(6) Uiso 1 1 d
C5 C 0.16031(5) 0.7542(2) 0.43142(10) 0.0410(4) Uani 1 1 d
H5 H 0.1747(5) 0.736(2) 0.4771(12) 0.051(6) Uiso 1 1 d
C6 C 0.16831(4) 0.73759(18) 0.36929(9) 0.0323(4) Uani 1 1 d
H6 H 0.1876(4) 0.7087(19) 0.3729(10) 0.033(5) Uiso 1 1 d
C7 C 0.16265(3) 0.91006(15) 0.19006(8) 0.0230(3) Uani 1 1 d
C8 C 0.15626(4) 1.02549(17) 0.22339(10) 0.0314(4) Uani 1 1 d
H8 H 0.1501(4) 1.0165(19) 0.2631(10) 0.034(5) Uiso 1 1 d
C9 C 0.15946(4) 1.15436(18) 0.19726(11) 0.0389(4) Uani 1 1 d
H9 H 0.1557(4) 1.229(2) 0.2211(11) 0.048(6) Uiso 1 1 d
C10 C 0.16910(4) 1.17006(18) 0.13814(10) 0.0366(4) Uani 1 1 d
H10 H 0.1705(4) 1.254(2) 0.1204(10) 0.040(5) Uiso 1 1 d
C11 C 0.17582(4) 1.05537(18) 0.10497(10) 0.0338(4) Uani 1 1 d
H11 H 0.1827(4) 1.065(2) 0.0650(11) 0.038(5) Uiso 1 1 d
C12 C 0.17269(4) 0.92675(17) 0.13056(9) 0.0285(3) Uani 1 1 d
H12 H 0.1779(4) 0.851(2) 0.1092(10) 0.037(5) Uiso 1 1 d
C13 C 0.19356(3) 0.66221(16) 0.24864(8) 0.0248(3) Uani 1 1 d
C14 C 0.21872(4) 0.73622(19) 0.28511(9) 0.0323(4) Uani 1 1 d
H14 H 0.2170(4) 0.829(2) 0.2901(10) 0.034(5) Uiso 1 1 d
C15 C 0.24570(4) 0.6701(2) 0.31312(10) 0.0419(4) Uani 1 1 d
H15 H 0.2621(5) 0.721(2) 0.3381(12) 0.055(6) Uiso 1 1 d
C16 C 0.24746(4) 0.5308(2) 0.30426(11) 0.0466(5) Uani 1 1 d
H16 H 0.2653(5) 0.487(2) 0.3228(12) 0.053(6) Uiso 1 1 d
C17 C 0.22275(4) 0.4570(2) 0.26782(11) 0.0438(5) Uani 1 1 d
H17 H 0.2240(5) 0.364(2) 0.2620(11) 0.048(6) Uiso 1 1 d
C18 C 0.19585(4) 0.52244(17) 0.23951(9) 0.0315(4) Uani 1 1 d
H18 H 0.1797(4) 0.475(2) 0.2131(10) 0.035(5) Uiso 1 1 d
C19 C 0.10236(3) 0.37873(15) 0.23403(8) 0.0253(3) Uani 1 1 d
C20 C 0.08677(4) 0.26047(18) 0.23849(10) 0.0334(4) Uani 1 1 d
H20 H 0.0689(4) 0.2397(19) 0.2000(10) 0.033(5) Uiso 1 1 d
C21 C 0.09739(4) 0.17326(19) 0.29699(11) 0.0394(4) Uani 1 1 d
H21 H 0.0873(5) 0.094(2) 0.3002(12) 0.052(6) Uiso 1 1 d
C22 C 0.12340(4) 0.20110(19) 0.35106(10) 0.0393(4) Uani 1 1 d
H22 H 0.1309(4) 0.141(2) 0.3899(11) 0.044(6) Uiso 1 1 d
C23 C 0.13863(4) 0.3195(2) 0.34820(9) 0.0383(4) Uani 1 1 d
H23 H 0.1568(5) 0.341(2) 0.3858(12) 0.048(6) Uiso 1 1 d
C24 C 0.12816(4) 0.40758(18) 0.28983(9) 0.0314(4) Uani 1 1 d
H24 H 0.1387(4) 0.485(2) 0.2873(10) 0.037(5) Uiso 1 1 d
C25 C 0.06502(3) 0.61164(16) 0.17503(9) 0.0254(3) Uani 1 1 d
C26 C 0.05859(3) 0.73148(18) 0.13413(9) 0.0306(3) Uani 1 1 d
H26 H 0.0666(4) 0.742(2) 0.0963(10) 0.038(5) Uiso 1 1 d
C27 C 0.04184(4) 0.83324(19) 0.15140(10) 0.0365(4) Uani 1 1 d
H27 H 0.0387(4) 0.911(2) 0.1254(11) 0.041(5) Uiso 1 1 d
C28 C 0.03163(4) 0.8172(2) 0.20964(11) 0.0417(4) Uani 1 1 d
H28 H 0.0207(5) 0.885(2) 0.2224(12) 0.054(6) Uiso 1 1 d
C29 C 0.03755(4) 0.6983(2) 0.25000(11) 0.0423(4) Uani 1 1 d
H29 H 0.0305(4) 0.686(2) 0.2905(11) 0.047(6) Uiso 1 1 d
C30 C 0.05403(4) 0.59509(18) 0.23251(10) 0.0341(4) Uani 1 1 d
H30 H 0.0587(4) 0.517(2) 0.2619(10) 0.038(5) Uiso 1 1 d
C31 C 0.06752(3) 0.37726(16) 0.08613(9) 0.0272(3) Uani 1 1 d
C32 C 0.08159(4) 0.27144(18) 0.06234(10) 0.0354(4) Uani 1 1 d
H32 H 0.1023(4) 0.259(2) 0.0825(10) 0.040(5) Uiso 1 1 d
C33 C 0.06548(4) 0.1801(2) 0.01040(12) 0.0464(5) Uani 1 1 d
H33 H 0.0753(5) 0.106(2) -0.0039(12) 0.053(6) Uiso 1 1 d
C34 C 0.03516(4) 0.1943(2) -0.01900(12) 0.0499(5) Uani 1 1 d
H34 H 0.0247(5) 0.134(2) -0.0545(13) 0.058(7) Uiso 1 1 d
C35 C 0.02105(4) 0.2990(2) 0.00367(11) 0.0453(5) Uani 1 1 d
H35 H 0.0011(5) 0.307(2) -0.0144(12) 0.056(6) Uiso 1 1 d
C36 C 0.03711(4) 0.39027(19) 0.05648(10) 0.0343(4) Uani 1 1 d
H36 H 0.0275(4) 0.459(2) 0.0716(10) 0.033(5) Uiso 1 1 d
C37 C 0.22081(4) 0.61998(17) 0.04953(10) 0.0314(4) Uani 1 1 d
C38 C 0.24056(4) 0.6375(2) 0.11721(11) 0.0418(4) Uani 1 1 d
H38 H 0.2338(5) 0.672(2) 0.1548(13) 0.059(7) Uiso 1 1 d
C39 C 0.26982(5) 0.6019(2) 0.12958(13) 0.0519(5) Uani 1 1 d
H39 H 0.2839(6) 0.612(2) 0.1776(15) 0.072(8) Uiso 1 1 d
C40 C 0.27874(5) 0.5498(3) 0.07489(14) 0.0561(6) Uani 1 1 d
H40 H 0.2984(5) 0.526(3) 0.0837(13) 0.066(7) Uiso 1 1 d
C41 C 0.25862(5) 0.5332(4) 0.00744(16) 0.0759(8) Uani 1 1 d
H41 H 0.2651(6) 0.497(3) -0.0292(16) 0.096(10) Uiso 1 1 d
C42 C 0.22926(5) 0.5688(3) -0.00603(13) 0.0608(7) Uani 1 1 d
H42 H 0.2154(6) 0.561(3) -0.0518(16) 0.084(9) Uiso 1 1 d
C43 C 0.17137(3) 0.57232(16) 0.04423(8) 0.0256(3) Uani 1 1 d
C46 C 0.08792(3) 0.61595(16) -0.03303(8) 0.0256(3) Uani 1 1 d
C47 C 0.08203(4) 0.75615(18) -0.03300(9) 0.0314(3) Uani 1 1 d
H47 H 0.0967(4) 0.8172(19) -0.0042(10) 0.034(5) Uiso 1 1 d
C48 C 0.05507(4) 0.80899(19) -0.07289(10) 0.0359(4) Uani 1 1 d
H48 H 0.0514(4) 0.898(2) -0.0738(11) 0.037(5) Uiso 1 1 d
C49 C 0.03341(4) 0.72147(19) -0.11366(9) 0.0332(4) Uani 1 1 d
C50 C 0.03812(4) 0.58313(19) -0.11480(10) 0.0347(4) Uani 1 1 d
H50 H 0.0236(4) 0.525(2) -0.1407(11) 0.039(5) Uiso 1 1 d
C51 C 0.06532(4) 0.53154(18) -0.07472(9) 0.0314(4) Uani 1 1 d
H51 H 0.0688(4) 0.441(2) -0.0745(10) 0.039(5) Uiso 1 1 d

loop_
_atom_site_aniso_label
_atom_site_aniso_U_11
_atom_site_aniso_U_22
_atom_site_aniso_U_33
_atom_site_aniso_U_23
_atom_site_aniso_U_13
_atom_site_aniso_U_12
Pd1 0.01901(6) 0.02245(6) 0.01912(6) -0.00109(4) 0.00547(4) -0.00113(4)
P1 0.02167(17) 0.02030(18) 0.02003(19) -0.00043(14) 0.00574(14) -0.00047(14)
P2 0.02000(17) 0.02383(19) 0.0245(2) 0.00009(15) 0.00708(15) -0.00039(14)
C44 0.0272(8) 0.0281(8) 0.0210(8) 0.0006(6) 0.0082(6) 0.0003(6)
C45 0.0276(8) 0.0286(8) 0.0211(8) -0.0031(6) 0.0067(6) -0.0002(6)
O1 0.0255(5) 0.0303(6) 0.0407(7) 0.0037(5) 0.0144(5) 0.0008(5)
O2 0.0347(6) 0.0284(6) 0.0368(7) 0.0014(5) 0.0133(5) 0.0019(5)
O3 0.0611(10) 0.0572(11) 0.0966(14) 0.0007(9) -0.0081(10) 0.0291(8)
O4 0.0273(6) 0.0756(11) 0.0510(9) 0.0015(8) 0.0011(6) 0.0051(7)
N1 0.0352(8) 0.0574(11) 0.0429(9) 0.0039(8) 0.0078(7) 0.0138(8)
C1 0.0318(8) 0.0207(7) 0.0226(7) -0.0018(6) 0.0101(6) -0.0047(6)
C2 0.0321(8) 0.0352(9) 0.0293(9) -0.0047(7) 0.0104(7) -0.0047(7)
C3 0.0412(10) 0.0395(10) 0.0420(11) -0.0067(8) 0.0234(8) -0.0063(8)
C4 0.0628(12) 0.0388(10) 0.0326(10) -0.0027(8) 0.0277(9) -0.0081(9)
C5 0.0600(12) 0.0389(10) 0.0231(9) 0.0028(7) 0.0116(8) -0.0004(9)
C6 0.0396(9) 0.0316(9) 0.0252(8) 0.0013(7) 0.0095(7) 0.0017(7)
C7 0.0201(7) 0.0218(7) 0.0244(8) 0.0012(6) 0.0033(6) -0.0002(5)
C8 0.0366(9) 0.0257(8) 0.0353(9) -0.0007(7) 0.0164(7) 0.0022(7)
C9 0.0444(10) 0.0234(8) 0.0513(12) -0.0020(8) 0.0188(9) 0.0049(7)
C10 0.0361(9) 0.0241(9) 0.0465(11) 0.0101(8) 0.0089(8) 0.0000(7)
C11 0.0350(9) 0.0349(9) 0.0320(9) 0.0059(7) 0.0114(7) -0.0040(7)
C12 0.0304(8) 0.0266(8) 0.0292(9) -0.0013(7) 0.0104(7) -0.0021(6)
C13 0.0251(7) 0.0275(8) 0.0210(7) 0.0017(6) 0.0062(6) 0.0025(6)
C14 0.0290(8) 0.0324(9) 0.0329(9) 0.0003(7) 0.0064(7) -0.0012(7)
C15 0.0262(8) 0.0564(12) 0.0372(10) 0.0047(9) 0.0020(7) -0.0009(8)
C16 0.0316(9) 0.0567(13) 0.0470(12) 0.0105(10) 0.0063(8) 0.0182(9)
C17 0.0435(10) 0.0357(11) 0.0500(12) 0.0045(9) 0.0116(9) 0.0152(8)
C18 0.0316(8) 0.0292(9) 0.0317(9) -0.0005(7) 0.0074(7) 0.0029(7)
C19 0.0263(7) 0.0256(8) 0.0264(8) 0.0011(6) 0.0119(6) 0.0039(6)
C20 0.0305(8) 0.0312(9) 0.0396(10) 0.0048(7) 0.0128(7) -0.0004(7)
C21 0.0474(10) 0.0310(9) 0.0453(11) 0.0077(8) 0.0226(9) -0.0001(8)
C22 0.0561(11) 0.0359(10) 0.0289(9) 0.0080(8) 0.0178(8) 0.0109(8)
C23 0.0454(10) 0.0428(11) 0.0237(9) -0.0005(7) 0.0068(8) 0.0024(8)
C24 0.0371(9) 0.0294(9) 0.0280(9) -0.0020(7) 0.0110(7) -0.0017(7)
C25 0.0196(7) 0.0267(8) 0.0289(8) -0.0008(6) 0.0063(6) -0.0004(6)
C26 0.0266(8) 0.0338(9) 0.0311(9) 0.0037(7) 0.0087(7) 0.0018(7)
C27 0.0325(9) 0.0320(9) 0.0431(10) 0.0082(8) 0.0092(8) 0.0079(7)
C28 0.0372(9) 0.0389(10) 0.0535(12) 0.0022(9) 0.0208(9) 0.0132(8)
C29 0.0423(10) 0.0451(11) 0.0490(11) 0.0069(9) 0.0277(9) 0.0113(8)
C30 0.0327(9) 0.0335(9) 0.0404(10) 0.0080(8) 0.0179(7) 0.0055(7)
C31 0.0256(7) 0.0280(8) 0.0272(8) -0.0010(6) 0.0071(6) -0.0052(6)
C32 0.0281(8) 0.0348(9) 0.0423(10) -0.0084(8) 0.0095(7) -0.0029(7)
C33 0.0421(10) 0.0381(11) 0.0569(13) -0.0170(9) 0.0129(9) -0.0035(8)
C34 0.0429(11) 0.0470(12) 0.0514(12) -0.0185(10) 0.0031(9) -0.0125(9)
C35 0.0280(9) 0.0491(12) 0.0502(12) -0.0072(9) 0.0002(8) -0.0055(8)
C36 0.0266(8) 0.0358(9) 0.0379(10) -0.0029(8) 0.0066(7) -0.0006(7)
C37 0.0264(8) 0.0311(9) 0.0386(10) 0.0028(7) 0.0131(7) 0.0013(6)
C38 0.0378(10) 0.0465(11) 0.0397(11) -0.0023(9) 0.0105(8) 0.0058(8)
C39 0.0352(10) 0.0549(13) 0.0559(14) 0.0028(10) 0.0008(10) 0.0059(9)
C40 0.0312(10) 0.0642(14) 0.0749(16) 0.0107(12) 0.0196(10) 0.0127(10)
C41 0.0523(14) 0.117(2) 0.0661(17) -0.0143(16) 0.0303(13) 0.0257(15)
C42 0.0415(11) 0.0960(19) 0.0442(13) -0.0154(12) 0.0125(10) 0.0140(12)
C43 0.0284(8) 0.0308(8) 0.0181(7) -0.0014(6) 0.0080(6) -0.0016(6)
C46 0.0272(7) 0.0309(8) 0.0192(7) -0.0017(6) 0.0080(6) -0.0001(6)
C47 0.0317(8) 0.0312(9) 0.0300(9) -0.0027(7) 0.0079(7) -0.0010(7)
C48 0.0392(9) 0.0302(9) 0.0378(10) 0.0008(7) 0.0115(8) 0.0065(7)
C49 0.0283(8) 0.0426(10) 0.0275(8) 0.0011(7) 0.0071(7) 0.0081(7)
C50 0.0286(8) 0.0420(10) 0.0293(9) -0.0076(7) 0.0031(7) -0.0015(7)
C51 0.0328(8) 0.0298(9) 0.0281(9) -0.0050(7) 0.0048(7) 0.0022(7)

loop_
_atom_type_symbol
_atom_type_description
_atom_type_scat_dispersion_real
_atom_type_scat_dispersion_imag
_atom_type_scat_source
C C 0.0033 0.0016 'International Tables Vol C Tables 4.2.6.8 and 6.1.1.4'
H H 0.0000 0.0000 'International Tables Vol C Tables 4.2.6.8 and 6.1.1.4'
O O 0.0106 0.0060 'International Tables Vol C Tables 4.2.6.8 and 6.1.1.4'
P P 0.1023 0.0942 'International Tables Vol C Tables 4.2.6.8 and 6.1.1.4'
Pd Pd -0.9988 1.0072 'International Tables Vol C Tables 4.2.6.8 and 6.1.1.4'
N N 0.0061 0.0033 'International Tables Vol C Tables 4.2.6.8 and 6.1.1.4'

loop_
_geom_angle_atom_site_label_1
_geom_angle_atom_site_label_2
_geom_angle_atom_site_label_3
_geom_angle
C45 Pd1 C44 38.73(6)
C45 Pd1 P2 103.86(4)
C44 Pd1 P2 142.52(4)
C45 Pd1 P1 144.70(4)
C44 Pd1 P1 106.20(4)
P2 Pd1 P1 111.288(14)
C13 P1 C7 104.22(7)
C13 P1 C1 102.46(7)
C7 P1 C1 102.83(7)
C13 P1 Pd1 110.11(5)
C7 P1 Pd1 113.51(5)
C1 P1 Pd1 121.84(5)
C25 P2 C19 105.09(7)
C25 P2 C31 105.00(7)
C19 P2 C31 101.04(7)
C25 P2 Pd1 111.04(5)
C19 P2 Pd1 118.50(5)
C31 P2 Pd1 114.77(5)
C45 C44 C43 119.35(15)
C45 C44 Pd1 70.05(9)
C43 C44 Pd1 110.37(10)
C44 C45 C46 121.55(15)
C44 C45 Pd1 71.22(9)
C46 C45 Pd1 109.97(10)
C43 O1 C37 117.24(12)
O4 N1 O3 123.49(17)
O4 N1 C49 118.55(17)
O3 N1 C49 117.96(17)
C2 C1 C6 118.40(15)
C2 C1 P1 118.74(12)
C6 C1 P1 122.83(12)
C3 C2 C1 120.77(17)
C4 C3 C2 120.13(18)
C5 C4 C3 119.89(17)
C4 C5 C6 120.27(18)
C5 C6 C1 120.54(17)
C8 C7 C12 118.43(14)
C8 C7 P1 123.70(12)
C12 C7 P1 117.77(12)
C7 C8 C9 120.45(16)
C10 C9 C8 120.81(17)
C9 C10 C11 119.13(16)
C12 C11 C10 120.46(17)
C11 C12 C7 120.71(16)
C18 C13 C14 119.25(15)
C18 C13 P1 116.96(12)
C14 C13 P1 123.67(13)
C13 C14 C15 120.03(17)
C16 C15 C14 119.83(18)
C17 C16 C15 120.54(17)
C16 C17 C18 119.88(19)
C17 C18 C13 120.45(17)
C24 C19 C20 118.72(15)
C24 C19 P2 119.24(12)
C20 C19 P2 121.98(13)
C21 C20 C19 120.03(17)
C22 C21 C20 120.74(18)
C21 C22 C23 119.76(17)
C22 C23 C24 119.92(17)
C23 C24 C19 120.79(16)
C30 C25 C26 119.03(15)
C30 C25 P2 123.20(12)
C26 C25 P2 117.48(12)
C27 C26 C25 120.54(16)
C28 C27 C26 119.99(17)
C27 C28 C29 119.98(17)
C28 C29 C30 120.38(17)
C25 C30 C29 120.07(17)
C36 C31 C32 118.88(15)
C36 C31 P2 123.86(13)
C32 C31 P2 117.26(12)
C33 C32 C31 120.53(16)
C32 C33 C34 120.12(19)
C35 C34 C33 119.88(18)
C34 C35 C36 120.23(18)
C31 C36 C35 120.36(17)
C42 C37 C38 121.38(17)
C42 C37 O1 119.58(17)
C38 C37 O1 118.86(16)
C37 C38 C39 119.1(2)
C40 C39 C38 120.5(2)
C39 C40 C41 119.5(2)
C40 C41 C42 120.8(2)
C37 C42 C41 118.7(2)
O2 C43 O1 121.90(14)
O2 C43 C44 128.16(15)
O1 C43 C44 109.94(13)
C51 C46 C47 117.52(15)
C51 C46 C45 120.21(15)
C47 C46 C45 122.27(14)
C48 C47 C46 121.38(16)
C47 C48 C49 119.03(17)
C50 C49 C48 121.59(16)
C50 C49 N1 119.29(16)
C48 C49 N1 119.12(16)
C49 C50 C51 118.77(16)
C50 C51 C46 121.71(16)

loop_
_geom_bond_atom_site_label_1
_geom_bond_atom_site_label_2
_geom_bond_distance
Pd1 C45 2.1360(15)
Pd1 C44 2.1514(15)
Pd1 P2 2.3184(4)
Pd1 P1 2.3311(4)
P1 C13 1.8258(15)
P1 C7 1.8337(15)
P1 C1 1.8358(15)
P2 C25 1.8271(16)
P2 C19 1.8331(16)
P2 C31 1.8331(16)
C44 C45 1.422(2)
C44 C43 1.467(2)
C45 C46 1.473(2)
O1 C43 1.3824(19)
O1 C37 1.4085(19)
O2 C43 1.2022(19)
O3 N1 1.226(2)
O4 N1 1.221(2)
N1 C49 1.466(2)
C1 C2 1.394(2)
C1 C6 1.397(2)
C2 C3 1.385(2)
C3 C4 1.383(3)
C4 C5 1.379(3)
C5 C6 1.388(2)
C7 C8 1.387(2)
C7 C12 1.396(2)
C8 C9 1.390(2)
C9 C10 1.377(3)
C10 C11 1.386(3)
C11 C12 1.383(2)
C13 C18 1.393(2)
C13 C14 1.393(2)
C14 C15 1.393(2)
C15 C16 1.384(3)
C16 C17 1.376(3)
C17 C18 1.387(2)
C19 C24 1.390(2)
C19 C20 1.398(2)
C20 C21 1.385(3)
C21 C22 1.378(3)
C22 C23 1.383(3)
C23 C24 1.388(2)
C25 C30 1.388(2)
C25 C26 1.399(2)
C26 C27 1.388(2)
C27 C28 1.378(3)
C28 C29 1.386(3)
C29 C30 1.391(2)
C31 C36 1.391(2)
C31 C32 1.395(2)
C32 C33 1.387(3)
C33 C34 1.388(3)
C34 C35 1.377(3)
C35 C36 1.396(3)
C37 C42 1.365(3)
C37 C38 1.366(3)
C38 C39 1.389(3)
C39 C40 1.365(3)
C40 C41 1.369(4)
C41 C42 1.390(3)
C46 C51 1.400(2)
C46 C47 1.406(2)
C47 C48 1.379(2)
C48 C49 1.386(3)
C49 C50 1.379(3)
C50 C51 1.384(2)
